data_9004770
loop_
_publ_author_name
'Galuskin, E. V.'
'Armbruster, T.'
'Malsy, A.'
'Galuskina, I. O.'
'Sitarz, M.'

_publ_section_title
;Morphology, composition and structure of low-temperature P4/nnc high-fluorine
 vesuvianite whiskers from Polar Yakutia, Russia Sample: VES4 Locality:
 Dokichan River, Tas-Khayakhtakh Mountains, Russia
;
_journal_name_full 'The Canadian Mineralogist'
_journal_page_first 843
_journal_page_last 856
_journal_paper_doi 10.2113/gscanmin.41.4.843
_journal_volume 41
_journal_year 2003
_chemical_compound_source 'Dokichan River, Tas-Khayakhtakh Mountains, Russia'
_chemical_formula_sum 'Al5.428 Ca9.46 Cl0.2 F1.65 Fe0.552 H2.6 Mg0.432 Na0.04 O37.1 Si8.959 Ti0.092'
_chemical_name_mineral Vesuvianite
_space_group_IT_number 126
_symmetry_space_group_name_Hall '-P 4a 2bc'
_symmetry_space_group_name_H-M 'P 4/n n c :2'
_cell_angle_alpha 90
_cell_angle_beta 90
_cell_angle_gamma 90
_cell_length_a 15.513
_cell_length_b 15.513
_cell_length_c 11.778
_cell_formula_units_Z 4
_cell_volume 2834.413
_database_code_amcsd 0005863
_exptl_crystal_density_diffrn 3.418
_cod_original_sg_symbol_H-M 'P 4/n n c'
_cod_original_formula_sum 'Ca9.46 Na.04 Fe.552 Al5.428 Mg.432 Ti.092 Si8.959 O37.1 Cl.2 F1.65 H2.6'
_cod_database_code 9004770

loop_
_space_group_symop_operation_xyz
x,y,z
-y,-x,1/2+z
y,x,1/2-z
1/2+y,-x,-z
1/2-y,x,z
1/2+x,-y,1/2+z
1/2-x,y,1/2-z
1/2+x,1/2+y,-z
1/2-x,1/2-y,z
1/2+y,1/2+x,1/2+z
1/2-y,1/2-x,1/2-z
-y,1/2+x,-z
y,1/2-x,z
-x,1/2+y,1/2+z
x,1/2-y,1/2-z
-x,-y,-z

loop_
_atom_site_aniso_label
_atom_site_aniso_U_11
_atom_site_aniso_U_22
_atom_site_aniso_U_33
_atom_site_aniso_U_12
_atom_site_aniso_U_13
_atom_site_aniso_U_23
CaX1 0.01090 0.00900 0.00690 0.00000 0.00000 0.00000
CaX2 0.00720 0.01020 0.00710 -0.00020 0.00050 0.00060
CaX3 0.01180 0.00970 0.01390 -0.00430 0.00450 -0.00220
CaX'4 0.00700 0.00700 0.04400 0.00000 0.00000 0.00000
NaX'4 0.00700 0.00700 0.04400 0.00000 0.00000 0.00000
FeY'1 0.00700 0.00700 0.04700 0.00000 0.00000 0.00000
AlY2 0.00580 0.00560 0.00830 -0.00180 -0.00110 0.00170
AlY3 0.00660 0.00560 0.00430 0.00010 0.00090 -0.00110
FeY3 0.00660 0.00560 0.00430 0.00010 0.00090 -0.00110
MgY3 0.00660 0.00560 0.00430 0.00010 0.00090 -0.00110
TiY3 0.00660 0.00560 0.00430 0.00010 0.00090 -0.00110
SiZ1 0.00430 0.00430 0.00200 0.00000 0.00000 0.00000
SiZ2 0.00630 0.00600 0.00560 0.00000 0.00090 0.00020
SiZ3 0.00610 0.00960 0.00610 0.00020 -0.00050 0.00060
O1 0.01000 0.00600 0.00600 0.00100 0.00000 0.00000
O2 0.00900 0.00900 0.00700 -0.00100 0.00200 0.00100
O3 0.00900 0.00800 0.00500 0.00000 -0.00100 0.00000
O4 0.01000 0.00500 0.00500 0.00000 0.00200 0.00100
O5 0.01000 0.01300 0.00800 -0.00400 -0.00200 -0.00100
O6 0.01000 0.02300 0.00900 0.00300 0.00300 0.00100
O7 0.00900 0.00900 0.00900 -0.00100 0.00000 -0.00300
O8 0.00600 0.00900 0.00700 0.00300 0.00000 -0.00100
O9 0.01600 0.01600 0.00500 0.00000 0.00000 0.00000
O10A 0.00300 0.00300 0.01600 0.00000 0.00000 0.00000
O11 0.01100 0.01000 0.00800 0.00100 0.00000 0.00000

loop_
_atom_site_label
_atom_site_fract_x
_atom_site_fract_y
_atom_site_fract_z
_atom_site_occupancy
_atom_site_U_iso_or_equiv
CaX1 0.75000 0.25000 0.75000 1.00000 0.00887
CaX2 0.68867 0.04317 0.87948 1.00000 0.00811
CaX3 0.40109 0.17846 0.61392 1.00000 0.01178
CaX'4 0.75000 -0.25000 0.86450 0.46000 0.01963
NaX'4 0.75000 -0.25000 0.86450 0.04000 0.01963
FeY'1 0.75000 -0.25000 0.93780 0.50000 0.02026
AlY2 0.50000 0.00000 0.50000 1.00000 ?
AlY3 0.61268 0.37910 0.87360 0.85700 0.00659
FeY3 0.61268 0.37910 0.87360 0.01300 0.00659
MgY3 0.61268 0.37910 0.87360 0.10800 0.00659
TiY3 0.61268 0.37910 0.87360 0.02300 0.00659
SiZ1 0.75000 0.25000 0.00000 0.95900 0.00342
SiZ2 0.54102 0.18107 0.87120 1.00000 0.00595
SiZ3 0.65053 -0.08210 0.63460 1.00000 0.00735
O1 0.71960 0.32750 0.91470 1.00000 0.00735
O2 0.61730 0.15930 0.77880 1.00000 0.00836
O3 0.54970 0.27890 0.92340 1.00000 0.00722
O4 0.56260 0.10650 0.96980 1.00000 0.00659
O5 0.66990 0.01590 0.67730 1.00000 0.01001
O6 0.72930 -0.11710 0.55940 1.00000 0.01418
O7 0.44410 0.17460 0.82260 1.00000 0.00937
O8 0.59070 -0.06090 0.93460 1.00000 0.00735
O9 0.64250 -0.14250 0.75000 1.00000 0.01254
O10A 0.75000 -0.25000 0.11100 0.50000 0.00760
Cl10B 0.75000 -0.25000 0.16580 0.20000 0.01900
F10B 0.75000 -0.25000 0.16580 0.25000 0.01900
F11 0.43780 -0.00560 0.86370 0.35000 0.00988
O11 0.43780 -0.00560 0.86370 0.65000 0.00988
H11 0.43300 0.01900 0.79700 0.65000 0.05003

loop_
_cod_related_entry_id
_cod_related_entry_database
_cod_related_entry_code
1 AMCSD 0005863
